data_7717545
loop_
_publ_author_name
'Risi, Matthew C.'
'Stj&#xe4;rnhage, Julia'
'Henderson, William'
'Lane, Joseph R.'
'Hartinger, Christian G.'
'Saunders, Graham C.'

_publ_section_title
;
 The coordination chemistry and anticancer activity of
 organo-ruthenium(II), -iridium(III) and -rhodium(III) complexes with
 sulfonyl-substituted thiourea ligands.
;
_journal_name_full 'Dalton transactions (Cambridge, England : 2003)'
_journal_paper_doi 10.1039/d4dt02733g
_journal_year 2024
_chemical_formula_moiety 'C32 H29 N2 O2 P Ru S2, C H2 Cl2'
_chemical_formula_sum 'C33 H31 Cl2 N2 O2 P Ru S2'
_chemical_formula_weight 754.702
_space_group_crystal_system monoclinic
_space_group_IT_number 14
_space_group_name_Hall '-P 2ybc'
_space_group_name_H-M_alt 'P 1 21/c 1'
_symmetry_Int_Tables_number 14
_atom_sites_solution_primary iterative
_audit_creation_date 2024-10-25
_audit_creation_method
;
Olex2 1.5
(compiled 2024.02.16 svn.r378c4104 for OlexSys, GUI svn.r6928)
;
_audit_update_record
;
2024-10-25 deposited with the CCDC.	2024-11-13 downloaded from the CCDC.
;
_cell_angle_alpha 90
_cell_angle_beta 98.1698(11)
_cell_angle_gamma 90
_cell_formula_units_Z 4
_cell_length_a 8.34223(8)
_cell_length_b 20.4172(3)
_cell_length_c 18.7826(2)
_cell_measurement_reflns_used 14693
_cell_measurement_temperature 99.9(5)
_cell_measurement_theta_max 73.8250
_cell_measurement_theta_min 4.3140
_cell_volume 3166.68(7)
_computing_cell_refinement 'CrysAlisPro 1.171.38.46 (Rigaku OD, 2015)'
_computing_data_collection 'CrysAlisPro 1.171.38.46 (Rigaku OD, 2015)'
_computing_data_reduction 'CrysAlisPro 1.171.38.46 (Rigaku OD, 2015)'
_computing_molecular_graphics 'Olex2 1.5 (Dolomanov et al., 2009)'
_computing_publication_material 'Olex2 1.5 (Dolomanov et al., 2009)'
_computing_structure_refinement 'olex2.refine 1.5 (Bourhis et al., 2015)'
_computing_structure_solution 'olex2.solve 1.5 (Bourhis et al., 2015)'
_diffrn_ambient_environment N~2~
_diffrn_ambient_temperature 99.9(5)
_diffrn_detector 'CCD plate'
_diffrn_detector_area_resol_mean 10.7110
_diffrn_detector_type Atlas
_diffrn_measured_fraction_theta_full 0.9991
_diffrn_measured_fraction_theta_max 0.9877
_diffrn_measurement_details
;
List of Runs (angles in degrees, time in seconds):

  # Type    Start    End  Width  t~exp~   \w     \q     \k     \f   Frames
#--------------------------------------------------------------------------
  1  \w      4.00  81.00   1.00    6.41    --   40.55-125.00-120.00   77
  2  \w     17.00 109.00   1.00    6.41    --   40.55  77.00 -60.00   92
  3  \w    128.00 158.00   1.00   25.63    --  106.89  30.00  60.00   30
  4  \w     38.00 133.00   1.00   25.63    --  106.89 -30.00  90.00   95
  5  \w    110.00 152.00   1.00   25.63    --  106.89  77.00 150.00   42
  6  \w     76.00 156.00   1.00   25.63    --  106.89 125.00  60.00   80
  7  \w     37.00 136.00   1.00   25.63    --  106.89 -77.00   0.00   99
  8  \w     87.00 121.00   1.00   25.63    --  106.89  30.00  60.00   34
  9  \w      8.00 117.00   1.00    6.41    --   40.55  77.00 150.00  109
 10  \w     12.00 114.00   1.00    6.41    --   40.55  57.00  60.00  102
 11  \w     81.00 158.00   1.00   25.63    --  106.89  45.00-120.00   77
 12  \w     74.00 158.00   1.00   25.63    --  106.89  77.00 120.00   84
 13  \w     34.00 121.00   1.00   25.63    --  106.89-125.00 -60.00   87
 14  \w     79.00 158.00   1.00   25.63    --  106.89  30.00 -30.00   79
 15  \w    -32.00  69.00   1.00    6.41    --   40.55 -57.00  30.00  101
 16  \w    -32.00  69.00   1.00    6.41    --   40.55 -57.00 -90.00  101
 17  \w     74.00 158.00   1.00   25.63    --  106.89  77.00-180.00   84
 18  \w     78.00 158.00   1.00   25.63    --  106.89  61.00 -90.00   80
 19  \w     81.00 158.00   1.00   25.63    --  106.89  45.00  90.00   77
 20  \w     79.00 158.00   1.00   25.63    --  106.89  30.00  30.00   79
 21  \w      8.00  33.00   1.00    6.41    --   40.55  77.00-120.00   25
;
_diffrn_measurement_device 'four-circle diffractometer'
_diffrn_measurement_device_type 'SuperNova, Single source at offset, Atlas'
_diffrn_measurement_method '\w scans'
_diffrn_orient_matrix_type 'CrysAlisPro convention (1999,Acta A55,543-557)'
_diffrn_orient_matrix_UB_11 0.0814429000
_diffrn_orient_matrix_UB_12 0.0484580000
_diffrn_orient_matrix_UB_13 0.0568204000
_diffrn_orient_matrix_UB_21 0.1524926000
_diffrn_orient_matrix_UB_22 0.0007222000
_diffrn_orient_matrix_UB_23 -0.0376358000
_diffrn_orient_matrix_UB_31 -0.0700911000
_diffrn_orient_matrix_UB_32 0.0578917000
_diffrn_orient_matrix_UB_33 -0.0470402000
_diffrn_radiation_monochromator mirror
_diffrn_radiation_probe x-ray
_diffrn_radiation_type 'Cu K\a'
_diffrn_radiation_wavelength 1.54184
_diffrn_reflns_av_R_equivalents 0.0604
_diffrn_reflns_av_unetI/netI 0.0409
_diffrn_reflns_Laue_measured_fraction_full 0.9991
_diffrn_reflns_Laue_measured_fraction_max 0.9877
_diffrn_reflns_limit_h_max 10
_diffrn_reflns_limit_h_min -10
_diffrn_reflns_limit_k_max 25
_diffrn_reflns_limit_k_min -23
_diffrn_reflns_limit_l_max 23
_diffrn_reflns_limit_l_min -23
_diffrn_reflns_number 29462
_diffrn_reflns_point_group_measured_fraction_full 0.9991
_diffrn_reflns_point_group_measured_fraction_max 0.9877
_diffrn_reflns_theta_full 67.6840
_diffrn_reflns_theta_max 73.88
_diffrn_reflns_theta_min 4.33
_diffrn_source 'micro-focus sealed X-ray tube'
_diffrn_source_type 'SuperNova (Cu) X-ray Source'
_exptl_absorpt_coefficient_mu 7.547
_exptl_absorpt_correction_T_max 1.000
_exptl_absorpt_correction_T_min 0.861
_exptl_absorpt_correction_type gaussian
_exptl_absorpt_process_details
;
CrysAlisPro 1.171.38.46 (Rigaku Oxford Diffraction, 2015)
Numerical absorption correction based on gaussian integration over
			a multifaceted crystal model
Empirical absorption correction using spherical harmonics,
 implemented in SCALE3 ABSPACK scaling algorithm.
;
_exptl_crystal_colour orange
_exptl_crystal_colour_primary orange
_exptl_crystal_density_diffrn 1.583
_exptl_crystal_description irregular
_exptl_crystal_F_000 1547.055
_exptl_crystal_size_max 0.079
_exptl_crystal_size_mid 0.054
_exptl_crystal_size_min 0.018
_refine_diff_density_max 0.8605
_refine_diff_density_min -0.9816
_refine_diff_density_rms 0.1482
_refine_ls_d_res_high 0.8025
_refine_ls_d_res_low 10.2086
_refine_ls_goodness_of_fit_ref 1.0540
_refine_ls_hydrogen_treatment constr
_refine_ls_matrix_type full
_refine_ls_number_constraints 64
_refine_ls_number_parameters 395
_refine_ls_number_reflns 6346
_refine_ls_number_restraints 2
_refine_ls_restrained_S_all 1.0539
_refine_ls_R_factor_all 0.0449
_refine_ls_R_factor_gt 0.0365
_refine_ls_shift/su_max 0.0004
_refine_ls_shift/su_mean 0.0001
_refine_ls_structure_factor_coef Fsqd
_refine_ls_weighting_details 'w=1/[\s^2^(Fo^2^)+(0.0487P)^2^+2.8337P] where P=(Fo^2^+2Fc^2^)/3'
_refine_ls_weighting_scheme calc
_refine_ls_wR_factor_gt 0.0858
_refine_ls_wR_factor_ref 0.0905
_reflns_Friedel_coverage 0.0
_reflns_limit_h_max 10
_reflns_limit_h_min -10
_reflns_limit_k_max 25
_reflns_limit_k_min 0
_reflns_limit_l_max 23
_reflns_limit_l_min 0
_reflns_number_gt 5520
_reflns_number_total 6346
_reflns_threshold_expression I>=2u(I)
_cod_data_source_file d4dt02733g2.cif
_cod_data_source_block Crystal319-Copy
_cod_original_cell_volume 3166.68(6)
_cod_database_code 7717545
_chemical_oxdiff_formula C43H37N2S2RuPO2
_olex2_refinement_description
;
1. Fixed Uiso
 At 1.2 times of:
  All C(H) groups, All C(H,H) groups
 At 1.5 times of:
  All C(H,H,H) groups
2. Restrained distances
 Cl3S-C2S
 1.77 with sigma of 0.02
3. Uiso/Uaniso restraints and constraints
Uanis(N2) = Uanis(C1)
Uanis(C2S) = Uanis(C1S)
Ueq(N2), Ueq(C1): fixed at 0.05 with sigma of 0.1
4. Others
 Fixed Sof: C2S(0.25) H2Sa(0.25) H2Sb(0.25) C1S(0.75) H1Sa(0.75) H1Sb(0.75)
 Cl2S(0.75) Cl3S(0.25)
5.a Secondary CH2 refined with riding coordinates:
 C2S(H2Sa,H2Sb), C1S(H1Sa,H1Sb)
5.b Aromatic/amide H refined with riding coordinates:
 C46(H46), C42(H42), C26(H26), C32(H32), C36(H36), C15(H15), C23(H23), C5(H5),
 C22(H22), C4(H4), C35(H35), C3(H3), C34(H34), C24(H24), C13(H13), C43(H43),
 C44(H44), C45(H45), C12(H12), C33(H33), C25(H25), C7(H7), C16(H16), C6(H6),
 C11(H11), C14(H14)
5.c Idealised Me refined as rotating group:
 C8(H8a,H8b,H8c)
;
_olex2_submission_special_instructions 'No special instructions were received'
_oxdiff_exptl_absorpt_empirical_details
;
Empirical correction (ABSPACK) includes:
- Absorption correction using spherical harmonics
- Frame scaling
;
_oxdiff_exptl_absorpt_empirical_full_max 8.377
_oxdiff_exptl_absorpt_empirical_full_min 0.258

loop_
_space_group_symop_id
_space_group_symop_operation_xyz
1 x,y,z
2 -x,y+1/2,-z+1/2
3 -x,-y,-z
4 x,-y-1/2,z-1/2

loop_
_atom_site_label
_atom_site_type_symbol
_atom_site_fract_x
_atom_site_fract_y
_atom_site_fract_z
_atom_site_U_iso_or_equiv
_atom_site_adp_type
_atom_site_occupancy
_atom_site_refinement_flags_posn
_atom_site_refinement_flags_occupancy
_atom_site_disorder_group
Ru1 Ru 0.67572(2) 0.546448(10) 0.869022(11) 0.00864(8) Uani 1.000000 . . .
P1 P 0.50386(8) 0.50198(4) 0.77239(4) 0.00932(14) Uani 1.000000 . . .
S1 S 0.44561(8) 0.57337(3) 0.92620(4) 0.01226(14) Uani 1.000000 . . .
S2 S 0.64800(8) 0.70018(3) 0.79516(4) 0.01242(14) Uani 1.000000 . . .
O1 O 0.7720(3) 0.67287(12) 0.75772(13) 0.0199(5) Uani 1.000000 . . .
O2 O 0.6913(3) 0.75598(11) 0.84043(13) 0.0219(5) Uani 1.000000 . . .
N1 N 0.3800(3) 0.70263(13) 0.88525(14) 0.0161(5) Uani 1.000000 . . .
N2 N 0.5815(3) 0.64045(12) 0.83980(13) 0.0122(4) Uani 1.000000 . . .
C46 C 0.3800(3) 0.41067(15) 0.86297(16) 0.0141(6) Uani 1.000000 . . .
H46 H 0.4581(3) 0.42642(15) 0.89918(16) 0.0169(7) Uiso 1.000000 R . .
C41 C 0.3669(3) 0.43744(15) 0.79470(16) 0.0123(6) Uani 1.000000 . . .
C42 C 0.2474(4) 0.41369(16) 0.74093(17) 0.0164(6) Uani 1.000000 . . .
H42 H 0.2361(4) 0.43197(16) 0.69514(17) 0.0197(7) Uiso 1.000000 R . .
C26 C 0.6128(3) 0.39609(15) 0.69517(16) 0.0142(6) Uani 1.000000 . . .
H26 H 0.5408(3) 0.37024(15) 0.71635(16) 0.0170(7) Uiso 1.000000 R . .
C32 C 0.3616(4) 0.55991(16) 0.64142(17) 0.0171(6) Uani 1.000000 . . .
H32 H 0.4453(4) 0.54153(16) 0.62031(17) 0.0206(7) Uiso 1.000000 R . .
C36 C 0.2340(3) 0.58275(15) 0.74592(17) 0.0151(6) Uani 1.000000 . . .
H36 H 0.2328(3) 0.57944(15) 0.79522(17) 0.0181(7) Uiso 1.000000 R . .
C15 C 0.8899(3) 0.57866(15) 0.94825(17) 0.0150(6) Uani 1.000000 . . .
H15 H 0.9083(3) 0.61699(15) 0.97491(17) 0.0179(7) Uiso 1.000000 R . .
C23 C 0.8249(4) 0.47300(17) 0.62976(17) 0.0183(6) Uani 1.000000 . . .
H23 H 0.8951(4) 0.49880(17) 0.60748(17) 0.0219(8) Uiso 1.000000 R . .
C5 C 0.0549(4) 0.73541(17) 1.03325(19) 0.0227(7) Uani 1.000000 . . .
H5 H -0.0182(4) 0.74330(17) 1.06530(19) 0.0272(8) Uiso 1.000000 R . .
C22 C 0.7284(4) 0.50155(16) 0.67584(16) 0.0154(6) Uani 1.000000 . . .
H22 H 0.7351(4) 0.54635(16) 0.68469(16) 0.0185(7) Uiso 1.000000 R . .
C2 C 0.2713(4) 0.70918(15) 0.93594(17) 0.0152(6) Uani 1.000000 . . .
C4 C 0.0078(4) 0.74325(16) 0.95983(17) 0.0173(6) Uani 1.000000 . . .
H4 H -0.0961(4) 0.75821(16) 0.94312(17) 0.0208(7) Uiso 1.000000 R . .
C35 C 0.1112(4) 0.61630(16) 0.70354(19) 0.0198(7) Uani 1.000000 . . .
H35 H 0.0282(4) 0.63554(16) 0.72441(19) 0.0238(8) Uiso 1.000000 R . .
C31 C 0.3598(3) 0.55382(14) 0.71509(16) 0.0120(5) Uani 1.000000 . . .
C3 C 0.1123(4) 0.72924(15) 0.91139(18) 0.0175(6) Uani 1.000000 . . .
H3 H 0.0773(4) 0.73309(15) 0.86229(18) 0.0210(7) Uiso 1.000000 R . .
C34 C 0.1123(4) 0.62116(17) 0.6298(2) 0.0231(7) Uani 1.000000 . . .
H34 H 0.0288(4) 0.64290(17) 0.6011(2) 0.0278(9) Uiso 1.000000 R . .
C24 C 0.8166(4) 0.40609(18) 0.61700(17) 0.0195(6) Uani 1.000000 . . .
H24 H 0.8816(4) 0.38710(18) 0.58636(17) 0.0234(8) Uiso 1.000000 R . .
C13 C 0.9163(3) 0.51582(16) 0.83860(17) 0.0152(6) Uani 1.000000 . . .
H13 H 0.9529(3) 0.51240(16) 0.79422(17) 0.0183(7) Uiso 1.000000 R . .
C43 C 0.1463(4) 0.36326(17) 0.75543(18) 0.0186(6) Uani 1.000000 . . .
H43 H 0.0684(4) 0.34733(17) 0.71925(18) 0.0223(8) Uiso 1.000000 R . .
C1 C 0.4623(3) 0.64977(14) 0.88263(16) 0.0122(4) Uani 1.000000 . . .
C44 C 0.1610(4) 0.33632(16) 0.82406(18) 0.0195(6) Uani 1.000000 . . .
H44 H 0.0931(4) 0.30232(16) 0.83376(18) 0.0234(8) Uiso 1.000000 R . .
C45 C 0.2768(4) 0.36023(16) 0.87791(18) 0.0180(6) Uani 1.000000 . . .
H45 H 0.2859(4) 0.34268(16) 0.92401(18) 0.0216(7) Uiso 1.000000 R . .
C8 C 0.4844(4) 0.72413(16) 0.73019(17) 0.0171(6) Uani 1.000000 . . .
H8a H 0.5172(10) 0.7601(8) 0.7026(9) 0.0256(9) Uiso 1.000000 GR . .
H8b H 0.452(2) 0.6879(4) 0.6988(8) 0.0256(9) Uiso 1.000000 GR . .
H8c H 0.3950(11) 0.7374(12) 0.75386(18) 0.0256(9) Uiso 1.000000 GR . .
C12 C 0.8398(3) 0.46149(15) 0.86784(17) 0.0139(6) Uani 1.000000 . . .
H12 H 0.8221(3) 0.42305(15) 0.84132(17) 0.0167(7) Uiso 1.000000 R . .
C33 C 0.2367(4) 0.59381(19) 0.59927(19) 0.0246(7) Uani 1.000000 . . .
H33 H 0.2380(4) 0.59789(19) 0.55004(19) 0.0295(9) Uiso 1.000000 R . .
C25 C 0.7112(4) 0.36729(16) 0.64987(17) 0.0177(6) Uani 1.000000 . . .
H25 H 0.7065(4) 0.32236(16) 0.64165(17) 0.0212(7) Uiso 1.000000 R . .
C7 C 0.3203(4) 0.70387(16) 1.01013(18) 0.0191(6) Uani 1.000000 . . .
H7 H 0.4266(4) 0.69228(16) 1.02723(18) 0.0230(8) Uiso 1.000000 R . .
C16 C 0.8175(3) 0.52473(16) 0.97664(16) 0.0146(6) Uani 1.000000 . . .
H16 H 0.7864(3) 0.52757(16) 1.02218(16) 0.0175(7) Uiso 1.000000 R . .
C6 C 0.2125(4) 0.71563(17) 1.0585(2) 0.0234(7) Uani 1.000000 . . .
H6 H 0.2453(4) 0.71034(17) 1.1076(2) 0.0280(8) Uiso 1.000000 R . .
C11 C 0.7906(3) 0.46556(15) 0.93677(16) 0.0139(6) Uani 1.000000 . . .
H11 H 0.7413(3) 0.43000(15) 0.95575(16) 0.0166(7) Uiso 1.000000 R . .
C14 C 0.9355(3) 0.57432(16) 0.87780(17) 0.0163(6) Uani 1.000000 . . .
H14 H 0.9784(3) 0.61086(16) 0.85776(17) 0.0195(7) Uiso 1.000000 R . .
C21 C 0.6208(3) 0.46292(15) 0.70908(16) 0.0118(6) Uani 1.000000 . . .
Cl1S Cl 0.33046(10) 0.31781(5) 0.42739(5) 0.02922(19) Uani 1.000000 . . .
C2S C 0.417(5) 0.3437(15) 0.515(3) 0.0278(17) Uani 0.250000 D P 2
H2Sa H 0.398(5) 0.3111(15) 0.551(3) 0.033(2) Uiso 0.250000 R P 2
H2Sb H 0.533(5) 0.3496(15) 0.517(3) 0.033(2) Uiso 0.250000 R P 2
C1S C 0.3821(10) 0.3449(5) 0.5169(10) 0.0278(17) Uani 0.750000 . P 1
H1Sa H 0.3750(10) 0.3085(5) 0.5495(10) 0.033(2) Uiso 0.750000 R P 1
H1Sb H 0.4931(10) 0.3605(5) 0.5239(10) 0.033(2) Uiso 0.750000 R P 1
Cl2S Cl 0.2525(4) 0.40831(15) 0.53721(15) 0.0530(7) Uani 0.750000 . P 1
Cl3S Cl 0.3248(11) 0.4186(4) 0.5329(5) 0.056(2) Uani 0.250000 D P 2

loop_
_atom_site_aniso_label
_atom_site_aniso_U_11
_atom_site_aniso_U_22
_atom_site_aniso_U_33
_atom_site_aniso_U_12
_atom_site_aniso_U_13
_atom_site_aniso_U_23
Ru1 0.01124(11) 0.00245(12) 0.01213(12) 0.00078(7) 0.00137(7) 0.00038(8)
P1 0.0119(3) 0.0039(3) 0.0120(3) 0.0011(2) 0.0010(2) 0.0009(3)
S1 0.0166(3) 0.0058(3) 0.0155(3) 0.0023(2) 0.0060(2) 0.0025(3)
S2 0.0159(3) 0.0063(3) 0.0157(3) 0.0005(3) 0.0043(2) 0.0020(3)
O1 0.0188(10) 0.0171(12) 0.0260(12) 0.0056(9) 0.0109(9) 0.0072(10)
O2 0.0309(12) 0.0112(11) 0.0232(12) -0.0080(9) 0.0026(9) -0.0004(9)
N1 0.0211(12) 0.0088(13) 0.0203(13) 0.0044(10) 0.0094(10) 0.0024(10)
N2 0.0164(8) 0.0053(9) 0.0152(9) 0.0027(7) 0.0034(7) 0.0020(7)
C46 0.0133(12) 0.0098(15) 0.0190(14) 0.0011(11) 0.0016(11) 0.0011(12)
C41 0.0136(12) 0.0060(14) 0.0179(14) 0.0017(11) 0.0042(11) -0.0001(11)
C42 0.0204(14) 0.0110(15) 0.0177(14) -0.0007(12) 0.0022(11) -0.0001(12)
C26 0.0161(13) 0.0098(15) 0.0165(14) -0.0001(11) 0.0018(11) -0.0003(11)
C32 0.0205(14) 0.0137(16) 0.0165(15) 0.0006(12) 0.0005(11) 0.0039(12)
C36 0.0146(13) 0.0093(14) 0.0220(15) -0.0010(11) 0.0043(11) 0.0025(12)
C15 0.0152(12) 0.0077(14) 0.0187(15) 0.0004(11) -0.0085(11) -0.0020(12)
C23 0.0182(14) 0.0191(17) 0.0183(15) -0.0006(12) 0.0051(11) 0.0011(13)
C5 0.0292(16) 0.0112(16) 0.0309(18) -0.0055(13) 0.0157(14) -0.0076(13)
C22 0.0186(13) 0.0112(15) 0.0167(14) 0.0007(12) 0.0032(11) 0.0012(12)
C2 0.0213(14) 0.0041(14) 0.0216(15) -0.0012(11) 0.0074(12) -0.0007(11)
C4 0.0152(13) 0.0116(15) 0.0253(16) 0.0033(11) 0.0036(12) -0.0014(12)
C35 0.0138(13) 0.0123(16) 0.0331(18) 0.0022(12) 0.0023(12) 0.0045(13)
C31 0.0155(12) 0.0042(13) 0.0157(14) -0.0024(11) -0.0003(10) 0.0024(11)
C3 0.0226(14) 0.0082(15) 0.0217(16) -0.0025(12) 0.0031(12) 0.0013(12)
C34 0.0179(14) 0.0151(17) 0.0338(19) 0.0006(13) -0.0054(13) 0.0113(14)
C24 0.0211(14) 0.0213(18) 0.0161(14) 0.0060(13) 0.0027(11) -0.0048(13)
C13 0.0087(12) 0.0151(16) 0.0222(15) 0.0051(11) 0.0032(10) 0.0011(12)
C43 0.0168(13) 0.0140(16) 0.0241(16) -0.0039(12) 0.0000(11) -0.0046(13)
C1 0.0164(8) 0.0053(9) 0.0152(9) 0.0027(7) 0.0034(7) 0.0020(7)
C44 0.0198(14) 0.0122(16) 0.0274(17) -0.0051(12) 0.0061(12) 0.0023(13)
C45 0.0247(15) 0.0090(15) 0.0214(15) -0.0007(12) 0.0069(12) 0.0037(12)
C8 0.0215(14) 0.0113(15) 0.0188(15) 0.0027(12) 0.0042(12) 0.0059(12)
C12 0.0140(12) 0.0071(14) 0.0195(15) 0.0047(11) -0.0017(11) -0.0024(11)
C33 0.0282(16) 0.0238(19) 0.0205(16) 0.0005(14) -0.0015(13) 0.0084(14)
C25 0.0211(14) 0.0109(15) 0.0198(15) 0.0042(12) -0.0012(11) -0.0057(12)
C7 0.0243(15) 0.0089(15) 0.0243(16) 0.0011(12) 0.0038(12) -0.0010(12)
C16 0.0178(13) 0.0137(15) 0.0103(13) 0.0022(12) -0.0048(10) 0.0007(11)
C6 0.0292(16) 0.0127(16) 0.0293(18) -0.0042(13) 0.0080(14) -0.0103(14)
C11 0.0153(13) 0.0070(14) 0.0183(15) 0.0020(11) -0.0008(11) 0.0051(11)
C14 0.0110(12) 0.0121(15) 0.0246(16) -0.0023(11) -0.0014(11) 0.0035(12)
C21 0.0125(12) 0.0094(15) 0.0131(13) 0.0008(10) 0.0004(10) 0.0020(11)
Cl1S 0.0268(4) 0.0310(5) 0.0303(4) 0.0007(3) 0.0056(3) -0.0066(4)
C2S 0.024(5) 0.032(2) 0.027(2) -0.010(3) -0.002(5) 0.0066(17)
C1S 0.024(5) 0.032(2) 0.027(2) -0.010(3) -0.002(5) 0.0066(17)
Cl2S 0.099(2) 0.0325(12) 0.0276(8) 0.0060(13) 0.0086(13) -0.0105(7)
Cl3S 0.103(6) 0.017(3) 0.039(3) 0.022(4) -0.024(4) -0.005(2)

loop_
_atom_type_symbol
_atom_type_scat_dispersion_real
_atom_type_scat_dispersion_imag
_atom_type_scat_Cromer_Mann_a1
_atom_type_scat_Cromer_Mann_a2
_atom_type_scat_Cromer_Mann_a3
_atom_type_scat_Cromer_Mann_a4
_atom_type_scat_Cromer_Mann_b1
_atom_type_scat_Cromer_Mann_b2
_atom_type_scat_Cromer_Mann_b3
_atom_type_scat_Cromer_Mann_b4
_atom_type_scat_Cromer_Mann_c
_atom_type_scat_source
_atom_type_scat_dispersion_source
C 0.01788 0.00908 2.31000 1.02000 1.58860 0.86500 20.84390 10.20750 0.56870 51.65120 0.21560 'International Tables Volume C Table 6.1.1.4 (pp. 500-502)' 'Brennan, Cowan, Rev. Sci. Instrum., 1992, 63, 850'
Cl 0.36457 0.70364 11.46040 7.19640 6.25560 1.64550 0.01040 1.16620 18.51940 47.77840 -9.55740 'International Tables Volume C Table 6.1.1.4 (pp. 500-502)' 'Brennan, Cowan, Rev. Sci. Instrum., 1992, 63, 850'
H 0.00000 0.00000 0.49300 0.32291 0.14019 0.04081 10.51090 26.12570 3.14236 57.79970 0.00304 'International Tables Volume C Table 6.1.1.4 (pp. 500-502)' 'Brennan, Cowan, Rev. Sci. Instrum., 1992, 63, 850'
N 0.03110 0.01806 12.21260 3.13220 2.01250 1.16630 0.00570 9.89330 28.99750 0.58260 -11.52900 'International Tables Volume C Table 6.1.1.4 (pp. 500-502)' 'Brennan, Cowan, Rev. Sci. Instrum., 1992, 63, 850'
O 0.04960 0.03234 3.04850 2.28680 1.54630 0.86700 13.27710 5.70110 0.32390 32.90890 0.25080 'International Tables Volume C Table 6.1.1.4 (pp. 500-502)' 'Brennan, Cowan, Rev. Sci. Instrum., 1992, 63, 850'
P 0.29730 0.43501 6.43450 4.17910 1.78000 1.49080 1.90670 27.15700 0.52600 68.16450 1.11490 'International Tables Volume C Table 6.1.1.4 (pp. 500-502)' 'Brennan, Cowan, Rev. Sci. Instrum., 1992, 63, 850'
Ru 0.07671 3.30287 19.26740 12.91820 4.86337 1.56756 0.80852 8.43467 24.79970 94.29280 5.37874 'International Tables Volume C Table 6.1.1.4 (pp. 500-502)' 'Brennan, Cowan, Rev. Sci. Instrum., 1992, 63, 850'
S 0.33376 0.55840 6.90530 5.20340 1.43790 1.58630 1.46790 22.21510 0.25360 56.17200 0.86690 'International Tables Volume C Table 6.1.1.4 (pp. 500-502)' 'Brennan, Cowan, Rev. Sci. Instrum., 1992, 63, 850'

loop_
_exptl_crystal_face_index_h
_exptl_crystal_face_index_k
_exptl_crystal_face_index_l
_exptl_crystal_face_perp_dist
-1 9 -8 0.0037
2 -12 -1 0.0251
-2 12 5 0.0324
5 -2 -1 0.0099
0 -11 7 0.0036

loop_
_geom_angle_atom_site_label_1
_geom_angle_atom_site_label_2
_geom_angle_atom_site_label_3
_geom_angle
_geom_angle_site_symmetry_1
_geom_angle_site_symmetry_3
_geom_angle_publ_flag
S1 Ru1 P1 89.72(2) . . ?
N2 Ru1 P1 89.23(7) . . ?
N2 Ru1 S1 67.42(7) . . ?
C15 Ru1 P1 165.80(8) . . ?
C15 Ru1 S1 104.35(8) . . ?
C15 Ru1 N2 97.87(10) . . ?
C13 Ru1 P1 99.56(8) . . ?
C13 Ru1 S1 168.05(8) . . ?
C13 Ru1 N2 119.84(10) . . ?
C13 Ru1 C15 66.24(11) . . ?
C12 Ru1 P1 89.99(8) . . ?
C12 Ru1 S1 136.20(8) . . ?
C12 Ru1 N2 156.37(10) . . ?
C12 Ru1 C15 78.57(11) . . ?
C12 Ru1 C13 37.30(11) . . ?
C16 Ru1 P1 144.51(8) . . ?
C16 Ru1 S1 89.70(8) . . ?
C16 Ru1 N2 122.91(11) . . ?
C16 Ru1 C15 36.26(12) . . ?
C16 Ru1 C13 78.37(11) . . ?
C16 Ru1 C12 66.74(11) . . ?
C11 Ru1 P1 108.94(8) . . ?
C11 Ru1 S1 102.84(8) . . ?
C11 Ru1 N2 159.77(11) . . ?
C11 Ru1 C15 66.50(11) . . ?
C11 Ru1 C13 67.10(11) . . ?
C11 Ru1 C12 37.27(11) . . ?
C11 Ru1 C16 37.24(11) . . ?
C14 Ru1 P1 129.97(9) . . ?
C14 Ru1 S1 138.01(9) . . ?
C14 Ru1 N2 96.27(11) . . ?
C14 Ru1 C15 37.24(12) . . ?
C14 Ru1 C13 36.46(12) . . ?
C14 Ru1 C12 66.64(11) . . ?
C14 Ru1 C16 66.37(11) . . ?
C14 Ru1 C11 79.11(11) . . ?
C41 P1 Ru1 115.90(10) . . ?
C31 P1 Ru1 120.80(10) . . ?
C31 P1 C41 99.88(13) . . ?
C21 P1 Ru1 110.54(9) . . ?
C21 P1 C41 104.08(13) . . ?
C21 P1 C31 103.68(14) . . ?
C1 S1 Ru1 82.78(9) . . ?
O2 S2 O1 117.23(14) . . ?
N2 S2 O1 106.44(13) . . ?
N2 S2 O2 111.47(14) . . ?
C8 S2 O1 107.91(14) . . ?
C8 S2 O2 107.10(15) . . ?
C8 S2 N2 106.14(14) . . ?
C1 N1 C2 120.3(3) . . ?
S2 N2 Ru1 132.39(14) . . ?
C1 N2 Ru1 104.24(18) . . ?
C1 N2 S2 121.7(2) . . ?
C41 C46 H46 119.74(18) . . ?
C45 C46 H46 119.74(19) . . ?
C45 C46 C41 120.5(3) . . ?
C46 C41 P1 121.8(2) . . ?
C42 C41 P1 119.2(2) . . ?
C42 C41 C46 119.1(3) . . ?
H42 C42 C41 119.76(18) . . ?
C43 C42 C41 120.5(3) . . ?
C43 C42 H42 119.76(19) . . ?
C25 C26 H26 119.59(19) . . ?
C21 C26 H26 119.59(17) . . ?
C21 C26 C25 120.8(3) . . ?
C31 C32 H32 120.17(18) . . ?
C33 C32 H32 120.2(2) . . ?
C33 C32 C31 119.7(3) . . ?
C35 C36 H36 119.75(19) . . ?
C31 C36 H36 119.75(18) . . ?
C31 C36 C35 120.5(3) . . ?
H15 C15 Ru1 130.96(8) . . ?
C16 C15 Ru1 71.15(16) . . ?
C16 C15 H15 120.32(18) . . ?
C14 C15 Ru1 70.20(16) . . ?
C14 C15 H15 120.32(18) . . ?
C14 C15 C16 119.4(3) . . ?
C22 C23 H23 119.96(19) . . ?
C24 C23 H23 119.96(18) . . ?
C24 C23 C22 120.1(3) . . ?
C4 C5 H5 120.24(18) . . ?
C6 C5 H5 120.2(2) . . ?
C6 C5 C4 119.5(3) . . ?
H22 C22 C23 119.88(19) . . ?
C21 C22 C23 120.2(3) . . ?
C21 C22 H22 119.88(18) . . ?
C3 C2 N1 118.3(3) . . ?
C7 C2 N1 122.6(3) . . ?
C7 C2 C3 118.6(3) . . ?
H4 C4 C5 119.47(18) . . ?
C3 C4 C5 121.1(3) . . ?
C3 C4 H4 119.47(19) . . ?
H35 C35 C36 120.05(19) . . ?
C34 C35 C36 119.9(3) . . ?
C34 C35 H35 120.05(18) . . ?
C32 C31 P1 122.5(2) . . ?
C36 C31 P1 118.0(2) . . ?
C36 C31 C32 119.2(3) . . ?
C4 C3 C2 120.1(3) . . ?
H3 C3 C2 119.95(18) . . ?
H3 C3 C4 119.95(19) . . ?
H34 C34 C35 120.03(18) . . ?
C33 C34 C35 119.9(3) . . ?
C33 C34 H34 120.0(2) . . ?
H24 C24 C23 119.89(18) . . ?
C25 C24 C23 120.2(3) . . ?
C25 C24 H24 119.89(19) . . ?
H13 C13 Ru1 131.74(8) . . ?
C12 C13 Ru1 69.81(16) . . ?
C12 C13 H13 120.52(18) . . ?
C14 C13 Ru1 70.67(16) . . ?
C14 C13 H13 120.52(18) . . ?
C14 C13 C12 119.0(3) . . ?
H43 C43 C42 119.95(19) . . ?
C44 C43 C42 120.1(3) . . ?
C44 C43 H43 119.95(18) . . ?
N1 C1 S1 130.0(2) . . ?
N2 C1 S1 105.0(2) . . ?
N2 C1 N1 124.9(3) . . ?
H44 C44 C43 120.07(18) . . ?
C45 C44 C43 119.9(3) . . ?
C45 C44 H44 120.07(19) . . ?
C44 C45 C46 120.0(3) . . ?
H45 C45 C46 120.02(19) . . ?
H45 C45 C44 120.02(19) . . ?
H8a C8 S2 109.5 . . ?
H8b C8 S2 109.5 . . ?
H8b C8 H8a 109.5 . . ?
H8c C8 S2 109.5 . . ?
H8c C8 H8a 109.5 . . ?
H8c C8 H8b 109.5 . . ?
C13 C12 Ru1 72.89(16) . . ?
H12 C12 Ru1 128.03(8) . . ?
H12 C12 C13 119.67(18) . . ?
C11 C12 Ru1 71.60(17) . . ?
C11 C12 C13 120.7(3) . . ?
C11 C12 H12 119.67(18) . . ?
C34 C33 C32 120.7(3) . . ?
H33 C33 C32 119.6(2) . . ?
H33 C33 C34 119.6(2) . . ?
C24 C25 C26 119.7(3) . . ?
H25 C25 C26 120.17(19) . . ?
H25 C25 C24 120.17(19) . . ?
H7 C7 C2 119.54(18) . . ?
C6 C7 C2 120.9(3) . . ?
C6 C7 H7 119.5(2) . . ?
C15 C16 Ru1 72.59(17) . . ?
H16 C16 Ru1 129.67(8) . . ?
H16 C16 C15 119.58(18) . . ?
C11 C16 Ru1 70.67(16) . . ?
C11 C16 C15 120.8(3) . . ?
C11 C16 H16 119.58(17) . . ?
C7 C6 C5 119.7(3) . . ?
H6 C6 C5 120.2(2) . . ?
H6 C6 C7 120.2(2) . . ?
C12 C11 Ru1 71.13(17) . . ?
C16 C11 Ru1 72.09(16) . . ?
C16 C11 C12 119.1(3) . . ?
H11 C11 Ru1 128.52(7) . . ?
H11 C11 C12 120.43(18) . . ?
H11 C11 C16 120.43(17) . . ?
C15 C14 Ru1 72.56(16) . . ?
C13 C14 Ru1 72.87(16) . . ?
C13 C14 C15 120.9(3) . . ?
H14 C14 Ru1 127.05(8) . . ?
H14 C14 C15 119.54(18) . . ?
H14 C14 C13 119.54(18) . . ?
C26 C21 P1 122.4(2) . . ?
C22 C21 P1 118.6(2) . . ?
C22 C21 C26 119.0(3) . . ?
C1S Cl1S C2S 9.7(13) . . ?
H2Sa C2S Cl1S 110.2(15) . . ?
H2Sb C2S Cl1S 110.2(12) . . ?
H2Sb C2S H2Sa 108.5 . . ?
Cl3S C2S Cl1S 107(3) . . ?
Cl3S C2S H2Sa 110.2(19) . . ?
Cl3S C2S H2Sb 110.2(14) . . ?
H1Sa C1S Cl1S 109.4(4) . . ?
H1Sb C1S Cl1S 109.4(3) . . ?
H1Sb C1S H1Sa 108.008019010(16) . . ?
Cl2S C1S Cl1S 111.2(7) . . ?
Cl2S C1S H1Sa 109.4(5) . . ?
Cl2S C1S H1Sb 109.4(3) . . ?

loop_
_geom_bond_atom_site_label_1
_geom_bond_atom_site_label_2
_geom_bond_distance
_geom_bond_site_symmetry_2
_geom_bond_publ_flag
Ru1 P1 2.3312(7) . ?
Ru1 S1 2.3930(7) . ?
Ru1 N2 2.117(2) . ?
Ru1 C15 2.255(3) . ?
Ru1 C13 2.252(3) . ?
Ru1 C12 2.212(3) . ?
Ru1 C16 2.236(3) . ?
Ru1 C11 2.218(3) . ?
Ru1 C14 2.224(3) . ?
P1 C41 1.831(3) . ?
P1 C31 1.832(3) . ?
P1 C21 1.825(3) . ?
S1 C1 1.776(3) . ?
S2 O1 1.443(2) . ?
S2 O2 1.437(2) . ?
S2 N2 1.622(2) . ?
S2 C8 1.766(3) . ?
N1 C2 1.411(4) . ?
N1 C1 1.284(4) . ?
N2 C1 1.378(4) . ?
C46 H46 0.9300 . ?
C46 C41 1.384(4) . ?
C46 C45 1.396(4) . ?
C41 C42 1.401(4) . ?
C42 H42 0.9300 . ?
C42 C43 1.382(5) . ?
C26 H26 0.9300 . ?
C26 C25 1.394(4) . ?
C26 C21 1.389(4) . ?
C32 H32 0.9300 . ?
C32 C31 1.392(4) . ?
C32 C33 1.398(5) . ?
C36 H36 0.9300 . ?
C36 C35 1.386(4) . ?
C36 C31 1.399(4) . ?
C15 H15 0.9300 . ?
C15 C16 1.398(5) . ?
C15 C14 1.430(4) . ?
C23 H23 0.9300 . ?
C23 C22 1.391(4) . ?
C23 C24 1.387(5) . ?
C5 H5 0.9300 . ?
C5 C4 1.388(5) . ?
C5 C6 1.392(5) . ?
C22 H22 0.9300 . ?
C22 C21 1.406(4) . ?
C2 C3 1.402(4) . ?
C2 C7 1.400(5) . ?
C4 H4 0.9300 . ?
C4 C3 1.377(4) . ?
C35 H35 0.9300 . ?
C35 C34 1.390(5) . ?
C3 H3 0.9300 . ?
C34 H34 0.9300 . ?
C34 C33 1.374(5) . ?
C24 H24 0.9300 . ?
C24 C25 1.391(5) . ?
C13 H13 0.9300 . ?
C13 C12 1.428(4) . ?
C13 C14 1.400(5) . ?
C43 H43 0.9300 . ?
C43 C44 1.391(5) . ?
C44 H44 0.9300 . ?
C44 C45 1.385(5) . ?
C45 H45 0.9300 . ?
C8 H8a 0.9600 . ?
C8 H8b 0.9600 . ?
C8 H8c 0.9600 . ?
C12 H12 0.9300 . ?
C12 C11 1.415(4) . ?
C33 H33 0.9300 . ?
C25 H25 0.9300 . ?
C7 H7 0.9300 . ?
C7 C6 1.388(5) . ?
C16 H16 0.9300 . ?
C16 C11 1.422(4) . ?
C6 H6 0.9300 . ?
C11 H11 0.9300 . ?
C14 H14 0.9300 . ?
Cl1S C2S 1.79(6) . ?
Cl1S C1S 1.765(16) . ?
C2S H2Sa 0.9700 . ?
C2S H2Sb 0.9700 . ?
C2S Cl3S 1.767(19) . ?
C1S H1Sa 0.9700 . ?
C1S H1Sb 0.9700 . ?
C1S Cl2S 1.763(7) . ?

loop_
_geom_torsion_atom_site_label_1
_geom_torsion_atom_site_label_2
_geom_torsion_atom_site_label_3
_geom_torsion_atom_site_label_4
_geom_torsion
_geom_torsion_site_symmetry_1
_geom_torsion_site_symmetry_2
_geom_torsion_site_symmetry_3
_geom_torsion_site_symmetry_4
_geom_torsion_publ_flag
Ru1 N2 S2 O1 16.2(2) . . . . ?
Ru1 N2 S2 O2 -112.8(2) . . . . ?
Ru1 N2 S2 C8 130.96(19) . . . . ?
Ru1 N2 C1 S1 -7.37(13) . . . . ?
Ru1 N2 C1 N1 175.71(19) . . . . ?
Ru1 C15 C16 C11 53.75(19) . . . . ?
Ru1 C15 C14 C13 -56.78(19) . . . . ?
Ru1 C13 C12 C11 -55.50(19) . . . . ?
Ru1 C13 C14 C15 56.63(19) . . . . ?
Ru1 C12 C13 C14 52.65(19) . . . . ?
Ru1 C12 C11 C16 -55.76(18) . . . . ?
Ru1 C16 C15 C14 -52.93(19) . . . . ?
Ru1 C16 C11 C12 55.30(18) . . . . ?
Ru1 C11 C12 C13 56.10(18) . . . . ?
Ru1 C11 C16 C15 -54.63(19) . . . . ?
Ru1 C14 C15 C16 53.37(19) . . . . ?
Ru1 C14 C13 C12 -52.26(18) . . . . ?
P1 C41 C46 C45 -178.2(2) . . . . ?
P1 C41 C42 C43 177.5(2) . . . . ?
P1 C31 C32 C33 172.3(3) . . . . ?
P1 C31 C36 C35 -172.7(2) . . . . ?
P1 C21 C26 C25 -176.0(2) . . . . ?
P1 C21 C22 C23 177.1(2) . . . . ?
S1 C1 N1 C2 9.8(3) . . . . ?
S1 C1 N2 S2 -174.51(10) . . . . ?
S2 N2 C1 N1 8.6(3) . . . . ?
N1 C2 C3 C4 -172.8(3) . . . . ?
N1 C2 C7 C6 174.9(3) . . . . ?
C46 C41 C42 C43 -1.4(3) . . . . ?
C46 C45 C44 C43 -0.9(4) . . . . ?
C41 C42 C43 C44 1.0(4) . . . . ?
C42 C43 C44 C45 0.2(4) . . . . ?
C26 C25 C24 C23 0.6(4) . . . . ?
C26 C21 C22 C23 0.0(3) . . . . ?
C32 C31 C36 C35 0.9(3) . . . . ?
C32 C33 C34 C35 1.2(4) . . . . ?
C36 C35 C34 C33 -1.3(4) . . . . ?
C15 C16 C11 C12 0.7(3) . . . . ?
C15 C14 C13 C12 4.4(3) . . . . ?
C5 C4 C3 C2 -2.6(4) . . . . ?
C5 C6 C7 C2 -2.4(4) . . . . ?
C13 C12 C11 C16 0.3(3) . . . . ?

loop_
_restr_distance_atom_site_label_1
_restr_distance_atom_site_label_2
_restr_distance_site_symmetry_2
_restr_distance_target
_restr_distance_target_weight_param
_restr_distance_diff
Cl3S C2S 1 1.7700 0.0200 0.0035

loop_
_exptl_oxdiff_crystal_face_indexfrac_h
_exptl_oxdiff_crystal_face_indexfrac_k
_exptl_oxdiff_crystal_face_indexfrac_l
_exptl_oxdiff_crystal_face_x
_exptl_oxdiff_crystal_face_y
_exptl_oxdiff_crystal_face_z
-1.4170 8.6260 -8.1533 -0.1607 0.0970 0.9822
1.8583 -12.4337 -0.9507 -0.5052 0.3102 -0.8053
-1.6826 11.6459 4.8897 0.7051 -0.4322 0.5621
5.3353 -1.9919 -0.7203 0.2971 0.8393 -0.4554
-0.1510 -10.5600 7.3340 -0.1073 -0.3067 -0.9457

loop_
_restr_u_ueq_atom_site_label_1
_restr_u_ueq_weight_param
_restr_u_ueq_target
_restr_u_ueq_diff
N2 0.1000 0.0500 -0.0378
